data_4020451
loop_
_publ_author_name
'Pham, Tien Q.'
'Pyne, Stephen G.'
'Skelton, Brian W.'
'White, Allan H.'

_publ_section_title
;
 Synthesis of Carbocyclic Hydantocidins via Regioselective and
 Diastereoselective Phosphine-Catalyzed [3 + 2]-Cycloadditions
 to 5-Methylenehydantoins
;
_journal_coden_ASTM JOCEAH
_journal_issue 16
_journal_name_full 'Journal of Organic Chemistry'
_journal_page_first 6369
_journal_page_last 6377
_journal_paper_doi 10.1021/jo050827h
_journal_volume 70
_journal_year 2005
_chemical_formula_moiety 'C17 H16 N2 O6'
_chemical_formula_sum 'C17 H16 N2 O6'
_chemical_formula_weight 344.32
_space_group_crystal_system trigonal
_space_group_IT_number 144
_space_group_name_Hall 'P 31'
_space_group_name_H-M_alt 'P 31'
_cell_angle_alpha 90.00000
_cell_angle_beta 90.00000
_cell_angle_gamma 120.0000
_cell_formula_units_Z 3
_cell_length_a 8.976(3)
_cell_length_b 8.976(3)
_cell_length_c 17.269(5)
_cell_measurement_temperature 150(2)
_cell_volume 1204.9(7)
_exptl_crystal_density_diffrn 1.424
_cod_database_code 4020451

loop_
_space_group_symop_id
_space_group_symop_operation_xyz
1 +x,+y,+z
2 -y,+x-y,1/3+z
3 -x+y,-x,2/3+z

loop_
_atom_site_label
_atom_site_fract_x
_atom_site_fract_y
_atom_site_fract_z
_atom_site_U_iso_or_equiv
_atom_site_adp_type
_atom_site_calc_flag
_atom_site_calc_attached_atom
_atom_site_occupancy
_atom_site_disorder_assembly
_atom_site_disorder_group
C1 .6547(3) .3701(3) .50000 .0260(9) Uani ? ? 1.00000 ? ?
N2 .5892(3) .2135(3) .45425(19) .0260(8) Uani ? ? 1.00000 ? ?
C3 .6276(3) .0974(3) .48287(19) .0254(9) Uani ? ? 1.00000 ? ?
O3 .5993(2) -.0392(2) .45669(17) .0308(8) Uani ? ? 1.00000 ? ?
N4 .7096(3) .1652(3) .55580(18) .0260(8) Uani ? ? 1.00000 ? ?
C4 .7523(3) .0761(3) .61366(19) .0288(10) Uani ? ? 1.00000 ? ?
O4 .6986(3) .0670(3) .67854(17) .0447(10) Uani ? ? 1.00000 ? ?
C41 .8673(3) .0132(3) .59001(19) .0247(9) Uani ? ? 1.00000 ? ?
C42 .9724(3) .0772(3) .5244(2) .0278(10) Uani ? ? 1.00000 ? ?
C43 1.0913(3) .0272(3) .5085(2) .0305(10) Uani ? ? 1.00000 ? ?
C44 1.1078(3) -.0871(3) .5582(2) .0295(10) Uani ? ? 1.00000 ? ?
O44 1.2309(3) -.1249(3) .53825(17) .0394(9) Uani ? ? 1.00000 ? ?
C441 1.2550(4) -.2396(4) .5877(2) .0411(14) Uani ? ? 1.00000 ? ?
C45 1.0012(3) -.1541(3) .6232(2) .0283(10) Uani ? ? 1.00000 ? ?
C46 .8826(3) -.1034(3) .63825(19) .0275(10) Uani ? ? 1.00000 ? ?
C5 .7358(3) .3282(3) .56805(19) .0282(9) Uani ? ? 1.00000 ? ?
O5 .8088(3) .4203(2) .62262(17) .0412(9) Uani ? ? 1.00000 ? ?
C6 .7776(3) .5311(3) .4555(2) .0258(9) Uani ? ? 1.00000 ? ?
C61 .9413(3) .5543(3) .4264(2) .0301(10) Uani ? ? 1.00000 ? ?
O61 .9965(3) .4594(3) .44166(18) .0416(9) Uani ? ? 1.00000 ? ?
O62 1.0234(2) .6947(2) .38169(17) .0379(9) Uani ? ? 1.00000 ? ?
C62 1.1925(4) .7362(5) .3546(3) .0477(15) Uani ? ? 1.00000 ? ?
C7 .7152(3) .6372(3) .4476(2) .0318(10) Uani ? ? 1.00000 ? ?
C8 .5472(4) .5741(3) .4868(2) .0367(12) Uani ? ? 1.00000 ? ?
C9 .5185(4) .4148(4) .5296(2) .0415(14) Uani ? ? 1.00000 ? ?
H2 .555(4) .201(4) .4108(18) .029(8) Uiso ? ? 1.00000 ? ?
H42 .961(4) .153(4) .4934(19) .033(7) Uiso ? ? 1.00000 ? ?
H43 1.164(4) .068(4) .464(2) .034(8) Uiso ? ? 1.00000 ? ?
H441a 1.147(4) -.356(4) .5882(19) .045(9) Uiso ? ? 1.00000 ? ?
H441b 1.293(4) -.188(4) .641(2) .048(9) Uiso ? ? 1.00000 ? ?
H441c 1.348(5) -.245(4) .562(2) .050(9) Uiso ? ? 1.00000 ? ?
H45 1.002(3) -.242(3) .6552(16) .025(6) Uiso ? ? 1.00000 ? ?
H46 .801(4) -.152(4) .6835(18) .031(7) Uiso ? ? 1.00000 ? ?
H62a 1.214(6) .810(6) .313(3) .082(14) Uiso ? ? 1.00000 ? ?
H62b 1.184(5) .637(5) .329(3) .063(12) Uiso ? ? 1.00000 ? ?
H62c 1.267(4) .772(4) .395(2) .052(10) Uiso ? ? 1.00000 ? ?
H7 .773(4) .735(4) .4197(17) .030(7) Uiso ? ? 1.00000 ? ?
H8a .458(5) .546(5) .446(2) .054(10) Uiso ? ? 1.00000 ? ?
H8b .552(4) .656(5) .522(2) .055(10) Uiso ? ? 1.00000 ? ?
H9a .528(6) .431(5) .589(3) .079(13) Uiso ? ? 1.00000 ? ?
H9b .411(5) .325(5) .523(2) .055(10) Uiso ? ? 1.00000 ? ?

loop_
_atom_site_aniso_label
_atom_site_aniso_U_11
_atom_site_aniso_U_22
_atom_site_aniso_U_33
_atom_site_aniso_U_12
_atom_site_aniso_U_13
_atom_site_aniso_U_23
C1 .0308(12) .0252(11) .0251(11) .0162(10) .0041(9) .0030(9)
N2 .0310(10) .0259(10) .0223(10) .0150(8) -.0030(8) .0004(8)
C3 .0263(11) .0257(11) .0226(11) .0117(9) .0024(9) .0025(9)
O3 .0393(10) .0273(8) .0290(9) .0190(8) -.0004(7) -.0029(7)
N4 .0359(11) .0279(10) .0197(10) .0200(9) -.0003(8) -.0001(7)
C4 .0360(13) .0306(12) .0231(11) .0191(11) .0001(10) .0020(9)
O4 .0694(14) .0592(13) .0259(9) .0474(12) .0135(10) .0109(9)
C41 .0269(11) .0264(11) .0212(11) .0135(9) -.0028(9) -.0015(8)
C42 .0352(13) .0270(11) .0231(11) .0168(10) -.0010(10) .0032(9)
C43 .0297(12) .0338(13) .0277(12) .0154(11) .0043(10) .0057(10)
C44 .0285(12) .0301(11) .0307(12) .0153(10) -.0009(10) -.0004(9)
O44 .0419(11) .0487(11) .0398(11) .0318(10) .0085(9) .0115(9)
C441 .0435(16) .0489(17) .0439(17) .0327(15) .0007(14) .0077(14)
C45 .0332(13) .0254(11) .0261(12) .0145(10) -.0036(10) .0017(9)
C46 .0329(12) .0273(11) .0214(11) .0144(10) -.0005(10) -.0003(9)
C5 .0377(13) .0265(11) .0202(11) .0159(10) .0046(9) .0033(9)
O5 .0639(13) .0306(9) .0237(9) .0196(9) -.0029(9) -.0022(7)
C6 .0290(12) .0253(11) .0206(10) .0116(9) -.0005(9) .0005(9)
C61 .0322(12) .0314(12) .0249(12) .0144(10) -.0001(10) -.0008(10)
O61 .0380(10) .0463(11) .0471(12) .0260(9) .0091(9) .0088(9)
O62 .0328(10) .0388(10) .0350(11) .0126(8) .0087(8) .0084(8)
C62 .0323(15) .054(2) .0442(18) .0117(14) .0105(14) .0044(16)
C7 .0331(12) .0229(11) .0361(14) .0114(10) -.0036(10) .0029(10)
C8 .0354(14) .0312(13) .0476(16) .0197(12) -.0014(12) -.0003(12)
C9 .0458(16) .0396(16) .0488(18) .0286(14) .0210(14) .0131(13)

loop_
_geom_bond_atom_site_label_1
_geom_bond_atom_site_label_2
_geom_bond_site_symmetry_1
_geom_bond_site_symmetry_2
_geom_bond_distance
_geom_bond_publ_flag
C1 N2 . . 1.456(3) ?
C1 C5 . . 1.525(3) ?
C1 C6 . . 1.517(3) ?
C1 C9 . . 1.552(4) ?
N2 C3 . . 1.345(3) ?
N2 H2 . . .80(3) ?
C3 O3 . . 1.208(3) ?
C3 N4 . . 1.432(4) ?
N4 C4 . . 1.446(4) ?
N4 C5 . . 1.378(3) ?
C4 O4 . . 1.206(4) ?
C4 C41 . . 1.460(3) ?
C41 C42 . . 1.401(4) ?
C41 C46 . . 1.397(4) ?
C42 C43 . . 1.377(4) ?
C42 H42 . . .91(3) ?
C43 C44 . . 1.401(4) ?
C43 H43 . . .96(3) ?
C44 O44 . . 1.353(3) ?
C44 C45 . . 1.400(4) ?
O44 C441 . . 1.435(4) ?
C441 H441a . . 1.01(3) ?
C441 H441b . . 1.01(4) ?
C441 H441c . . .97(4) ?
C45 C46 . . 1.376(3) ?
C45 H45 . . .97(3) ?
C46 H46 . . 1.01(3) ?
C5 O5 . . 1.208(4) ?
C6 C61 . . 1.466(4) ?
C6 C7 . . 1.331(3) ?
C61 O61 . . 1.209(3) ?
C61 O62 . . 1.342(4) ?
O62 C62 . . 1.447(4) ?
C62 H62a . . .93(5) ?
C62 H62b . . .96(4) ?
C62 H62c . . .90(4) ?
C7 C8 . . 1.484(4) ?
C7 H7 . . .90(3) ?
C8 C9 . . 1.513(5) ?
C8 H8a . . 1.00(4) ?
C8 H8b . . .94(4) ?
C9 H9a . . 1.04(5) ?
C9 H9b . . .90(4) ?

loop_
_cod_changelog_entry_id
_cod_changelog_entry_author
_cod_changelog_entry_date
_cod_changelog_entry_text
1 'Vaitkus, Antanas' 2022-02-17T14:35:00+02:00 'Updated space group information.'
2 'Vaitkus, Antanas' 2022-02-17T14:50:00+02:00 'Updated bibliographic information.'

loop_
_cod_related_entry_id
_cod_related_entry_database
_cod_related_entry_code
1 ChemSpider 21176433
